data_7720664
loop_
_publ_author_name
'Rezazgui, David'
'C&#xed;sa&#x159;ov&#xe1;, Ivana'
'&#x160;t&#x11b;pni&#x10d;ka, Petr'
'Schulz, Ji&#x159;&#xed;'

_publ_section_title
;
 Synthesis of hybrid phosphinoferrocene ligands bearing amine pendants and
 catalytic evaluation of their gold(I) complexes.
;
_journal_issue 13
_journal_name_full 'Dalton transactions (Cambridge, England : 2003)'
_journal_page_first 5397
_journal_page_last 5407
_journal_paper_doi 10.1039/d6dt00321d
_journal_volume 55
_journal_year 2026
_chemical_formula_moiety 'C26 H38 Au Cl Fe N O P, 0.5(C H2 Cl2)'
_chemical_formula_sum 'C26.5 H39 Au Cl2 Fe N O P'
_chemical_formula_weight 742.27
_space_group_crystal_system triclinic
_space_group_IT_number 2
_space_group_name_Hall '-P 1'
_space_group_name_H-M_alt 'P -1'
_atom_sites_solution_hydrogens geom
_atom_sites_solution_primary direct
_atom_sites_solution_secondary difmapd
_audit_creation_method SHELXL-2017/1
_audit_update_record
;
2025-12-18 deposited with the CCDC.	2026-03-09 downloaded from the CCDC.
;
_cell_angle_alpha 99.3590(10)
_cell_angle_beta 104.1670(10)
_cell_angle_gamma 114.4370(10)
_cell_formula_units_Z 2
_cell_length_a 10.5333(3)
_cell_length_b 11.7347(4)
_cell_length_c 13.1950(4)
_cell_measurement_reflns_used 9513
_cell_measurement_temperature 120(2)
_cell_measurement_theta_max 27.46
_cell_measurement_theta_min 3.25
_cell_volume 1373.87(8)
_computing_cell_refinement 'SAINT V8.40B (Bruker AXS LLC, 2019)'
_computing_data_collection 'Bruker Instrument Service v8.5.0.27 Release'
_computing_data_reduction 'SAINT V8.40B (Bruker AXS LLC, 2019)'
_computing_molecular_graphics 'PLATON (Spek, 2017)'
_computing_publication_material 'PLATON (Spek, 2017)'
_computing_structure_refinement 'SHELXL-2017 (Sheldrick, 2017)'
_computing_structure_solution 'SHELXT, VERSION 2018'
_diffrn_ambient_temperature 120(2)
_diffrn_measured_fraction_theta_full 0.997
_diffrn_measured_fraction_theta_max 0.997
_diffrn_measurement_device_type 'Bruker D8 VENTURE Kappa Duo'
_diffrn_measurement_method '\f and \w scans'
_diffrn_radiation_monochromator 'Quazar Mo multilayer optic'
_diffrn_radiation_source 'I\mS micro-focus sealed tube'
_diffrn_radiation_type MoK\a
_diffrn_radiation_wavelength 0.71073
_diffrn_reflns_av_R_equivalents 0.0210
_diffrn_reflns_av_unetI/netI 0.0152
_diffrn_reflns_Laue_measured_fraction_full 0.997
_diffrn_reflns_Laue_measured_fraction_max 0.997
_diffrn_reflns_limit_h_max 13
_diffrn_reflns_limit_h_min -11
_diffrn_reflns_limit_k_max 15
_diffrn_reflns_limit_k_min -15
_diffrn_reflns_limit_l_max 17
_diffrn_reflns_limit_l_min -17
_diffrn_reflns_number 30432
_diffrn_reflns_point_group_measured_fraction_full 0.997
_diffrn_reflns_point_group_measured_fraction_max 0.997
_diffrn_reflns_theta_full 25.242
_diffrn_reflns_theta_max 27.474
_diffrn_reflns_theta_min 1.998
_exptl_absorpt_coefficient_mu 6.134
_exptl_absorpt_correction_T_max 0.67
_exptl_absorpt_correction_T_min 0.48
_exptl_absorpt_correction_type multi-scan
_exptl_absorpt_process_details
;
Krause, L., Herbst-Irmer, R., Sheldrick, G. M., Stalke, D. (2015).
J. Appl. Cryst. 48, 3-10.
;
_exptl_crystal_colour orange
_exptl_crystal_density_diffrn 1.794
_exptl_crystal_description prism
_exptl_crystal_F_000 734
_exptl_crystal_size_max 0.19
_exptl_crystal_size_mid 0.10
_exptl_crystal_size_min 0.07
_refine_diff_density_max 0.547
_refine_diff_density_min -0.409
_refine_diff_density_rms 0.058
_refine_ls_extinction_method none
_refine_ls_goodness_of_fit_ref 1.047
_refine_ls_hydrogen_treatment constr
_refine_ls_matrix_type full
_refine_ls_number_parameters 289
_refine_ls_number_reflns 6283
_refine_ls_number_restraints 0
_refine_ls_restrained_S_all 1.047
_refine_ls_R_factor_all 0.0132
_refine_ls_R_factor_gt 0.0127
_refine_ls_shift/su_max 0.005
_refine_ls_shift/su_mean 0.000
_refine_ls_structure_factor_coef Fsqd
_refine_ls_weighting_details 'w=1/[\s^2^(Fo^2^)+(0.0110P)^2^+0.8830P] where P=(Fo^2^+2Fc^2^)/3'
_refine_ls_weighting_scheme calc
_refine_ls_wR_factor_gt 0.0303
_refine_ls_wR_factor_ref 0.0304
_reflns_Friedel_coverage 0.000
_reflns_number_gt 6155
_reflns_number_total 6283
_reflns_threshold_expression 'I > 2\s(I)'
_cod_data_source_file d6dt00321d3.cif
_cod_data_source_block dr96_sq
_cod_depositor_comments 'Adding full bibliography for 7720642--7720664.cif.'
_cod_original_cell_volume 1373.87(7)
_cod_original_formula_sum 'C26.50 H39 Au Cl2 Fe N O P'
_cod_database_code 7720664
_shelx_shelxl_version_number 2017/1
_shelx_space_group_comment
;
The symmetry employed for this shelxl refinement is uniquely defined
by the following loop, which should always be used as a source of
symmetry information in preference to the above space-group names.
They are only intended as comments.
;
_shelx_estimated_absorpt_t_min 0.389
_shelx_estimated_absorpt_t_max 0.673

loop_
_space_group_symop_operation_xyz
'x, y, z'
'-x, -y, -z'

loop_
_atom_site_label
_atom_site_type_symbol
_atom_site_fract_x
_atom_site_fract_y
_atom_site_fract_z
_atom_site_U_iso_or_equiv
_atom_site_adp_type
_atom_site_occupancy
_atom_site_site_symmetry_order
_atom_site_calc_flag
_atom_site_refinement_flags_posn
_atom_site_refinement_flags_adp
_atom_site_refinement_flags_occupancy
_atom_site_disorder_assembly
_atom_site_disorder_group
Au1 Au 0.38207(2) 0.76201(2) 0.52121(2) 0.01969(2) Uani 1 1 d . . . . .
Cl1 Cl 0.42533(6) 0.77080(6) 0.70175(4) 0.04998(16) Uani 1 1 d . . . . .
Fe1 Fe 0.08741(2) 0.41420(2) 0.31796(2) 0.01365(4) Uani 1 1 d . . . . .
P1 P 0.32836(4) 0.73185(4) 0.34102(3) 0.01389(7) Uani 1 1 d . . . . .
O1 O 0.28726(16) 0.35955(13) -0.05409(10) 0.0291(3) Uani 1 1 d . . . . .
N1 N 0.21173(15) 0.45148(13) 0.12438(11) 0.0154(3) Uani 1 1 d . . . . .
C1 C 0.11770(17) 0.46593(15) 0.18061(12) 0.0144(3) Uani 1 1 d . . . . .
C2 C 0.15840(16) 0.57962(14) 0.26919(12) 0.0133(3) Uani 1 1 d . . . . .
C3 C 0.02810(17) 0.55475(15) 0.29812(13) 0.0148(3) Uani 1 1 d . . . . .
H3 H 0.021900 0.612448 0.353896 0.018 Uiso 1 1 calc R U . . .
C4 C -0.08945(17) 0.43004(15) 0.22973(13) 0.0173(3) Uani 1 1 d . . . . .
H4 H -0.187422 0.390046 0.231724 0.021 Uiso 1 1 calc R U . . .
C5 C -0.03476(17) 0.37558(15) 0.15781(13) 0.0170(3) Uani 1 1 d . . . . .
H5 H -0.090434 0.292569 0.103355 0.020 Uiso 1 1 calc R U . . .
C6 C 0.2029(2) 0.31595(17) 0.36760(14) 0.0229(3) Uani 1 1 d . . . . .
H6 H 0.263924 0.295345 0.333951 0.027 Uiso 1 1 calc R U . . .
C7 C 0.25044(19) 0.43121(17) 0.45234(14) 0.0214(3) Uani 1 1 d . . . . .
H7 H 0.349078 0.501544 0.485328 0.026 Uiso 1 1 calc R U . . .
C8 C 0.1252(2) 0.42366(17) 0.47965(14) 0.0221(3) Uani 1 1 d . . . . .
H8 H 0.125356 0.487978 0.533765 0.027 Uiso 1 1 calc R U . . .
C9 C -0.0002(2) 0.30269(17) 0.41150(15) 0.0238(4) Uani 1 1 d . . . . .
H9 H -0.098633 0.271587 0.412416 0.029 Uiso 1 1 calc R U . . .
C10 C 0.0475(2) 0.23638(17) 0.34169(15) 0.0248(4) Uani 1 1 d . . . . .
H10 H -0.013611 0.153573 0.287357 0.030 Uiso 1 1 calc R U . . .
C11 C 0.29223(17) 0.85997(15) 0.29778(14) 0.0178(3) Uani 1 1 d . . . . .
H11 H 0.389279 0.942688 0.327325 0.021 Uiso 1 1 calc R U . . .
C12 C 0.2347(2) 0.83171(16) 0.17333(14) 0.0225(3) Uani 1 1 d . . . . .
H12A H 0.141089 0.747675 0.140636 0.027 Uiso 1 1 calc R U . . .
H12B H 0.308571 0.822824 0.143097 0.027 Uiso 1 1 calc R U . . .
C13 C 0.2066(2) 0.94196(17) 0.14235(16) 0.0276(4) Uani 1 1 d . . . . .
H13A H 0.302698 1.023212 0.166208 0.033 Uiso 1 1 calc R U . . .
H13B H 0.161622 0.917444 0.061721 0.033 Uiso 1 1 calc R U . . .
C14 C 0.1035(2) 0.96812(18) 0.19517(17) 0.0312(4) Uani 1 1 d . . . . .
H14A H 0.092969 1.043257 0.177375 0.037 Uiso 1 1 calc R U . . .
H14B H 0.003710 0.890260 0.165196 0.037 Uiso 1 1 calc R U . . .
C15 C 0.1651(2) 0.99823(17) 0.31898(17) 0.0282(4) Uani 1 1 d . . . . .
H15A H 0.095557 1.012269 0.351562 0.034 Uiso 1 1 calc R U . . .
H15B H 0.261544 1.079819 0.349564 0.034 Uiso 1 1 calc R U . . .
C16 C 0.1868(2) 0.88563(16) 0.34872(16) 0.0241(4) Uani 1 1 d . . . . .
H16A H 0.089441 0.805295 0.322025 0.029 Uiso 1 1 calc R U . . .
H16B H 0.228440 0.907536 0.429370 0.029 Uiso 1 1 calc R U . . .
C17 C 0.47693(17) 0.72703(15) 0.29535(13) 0.0161(3) Uani 1 1 d . . . . .
H17 H 0.439699 0.698851 0.213451 0.019 Uiso 1 1 calc R U . . .
C18 C 0.52027(17) 0.62770(16) 0.33428(13) 0.0176(3) Uani 1 1 d . . . . .
H18A H 0.554921 0.652618 0.415277 0.021 Uiso 1 1 calc R U . . .
H18B H 0.432243 0.539563 0.305450 0.021 Uiso 1 1 calc R U . . .
C19 C 0.64338(19) 0.62359(19) 0.29485(15) 0.0245(4) Uani 1 1 d . . . . .
H19A H 0.670908 0.559880 0.321368 0.029 Uiso 1 1 calc R U . . .
H19B H 0.606499 0.593657 0.213780 0.029 Uiso 1 1 calc R U . . .
C20 C 0.7793(2) 0.7574(2) 0.33609(19) 0.0356(5) Uani 1 1 d . . . . .
H20A H 0.855714 0.753056 0.306726 0.043 Uiso 1 1 calc R U . . .
H20B H 0.821719 0.783942 0.417015 0.043 Uiso 1 1 calc R U . . .
C21 C 0.7392(2) 0.8592(2) 0.3007(2) 0.0360(5) Uani 1 1 d . . . . .
H21A H 0.708479 0.838130 0.219993 0.043 Uiso 1 1 calc R U . . .
H21B H 0.828132 0.946706 0.332773 0.043 Uiso 1 1 calc R U . . .
C22 C 0.61359(19) 0.86358(17) 0.33672(16) 0.0259(4) Uani 1 1 d . . . . .
H22A H 0.585749 0.925750 0.307502 0.031 Uiso 1 1 calc R U . . .
H22B H 0.648351 0.895427 0.417671 0.031 Uiso 1 1 calc R U . . .
C23 C 0.1873(2) 0.31624(16) 0.09058(15) 0.0233(3) Uani 1 1 d . . . . .
H23A H 0.085365 0.258763 0.037124 0.028 Uiso 1 1 calc R U . . .
H23B H 0.197691 0.283379 0.155032 0.028 Uiso 1 1 calc R U . . .
C24 C 0.2998(2) 0.31310(19) 0.03924(15) 0.0277(4) Uani 1 1 d . . . . .
H24A H 0.401250 0.368394 0.093849 0.033 Uiso 1 1 calc R U . . .
H24B H 0.283858 0.222112 0.017116 0.033 Uiso 1 1 calc R U . . .
C25 C 0.3087(2) 0.49013(18) -0.02365(14) 0.0245(4) Uani 1 1 d . . . . .
H25A H 0.298381 0.520954 -0.089244 0.029 Uiso 1 1 calc R U . . .
H25B H 0.410598 0.548649 0.029437 0.029 Uiso 1 1 calc R U . . .
C26 C 0.19677(18) 0.49782(16) 0.02719(13) 0.0180(3) Uani 1 1 d . . . . .
H26A H 0.214632 0.589503 0.048408 0.022 Uiso 1 1 calc R U . . .
H26B H 0.094732 0.442811 -0.026710 0.022 Uiso 1 1 calc R U . . .

loop_
_atom_site_aniso_label
_atom_site_aniso_U_11
_atom_site_aniso_U_22
_atom_site_aniso_U_33
_atom_site_aniso_U_23
_atom_site_aniso_U_13
_atom_site_aniso_U_12
Au1 0.01488(3) 0.02142(4) 0.01520(3) 0.00022(2) 0.00589(2) 0.00335(2)
Cl1 0.0320(3) 0.0611(3) 0.0161(2) 0.0033(2) 0.00700(19) -0.0108(2)
Fe1 0.01489(10) 0.01424(10) 0.01603(11) 0.00730(8) 0.00753(8) 0.00849(8)
P1 0.01172(17) 0.01349(17) 0.01650(19) 0.00305(14) 0.00567(14) 0.00610(14)
O1 0.0410(8) 0.0385(7) 0.0207(6) 0.0079(5) 0.0166(6) 0.0274(6)
N1 0.0186(6) 0.0171(6) 0.0144(6) 0.0052(5) 0.0079(5) 0.0106(5)
C1 0.0156(7) 0.0151(7) 0.0142(7) 0.0057(6) 0.0053(6) 0.0085(6)
C2 0.0138(7) 0.0131(7) 0.0155(7) 0.0059(6) 0.0061(6) 0.0073(6)
C3 0.0157(7) 0.0160(7) 0.0182(7) 0.0078(6) 0.0085(6) 0.0100(6)
C4 0.0134(7) 0.0194(7) 0.0215(8) 0.0103(6) 0.0065(6) 0.0081(6)
C5 0.0159(7) 0.0162(7) 0.0165(7) 0.0051(6) 0.0038(6) 0.0063(6)
C6 0.0294(9) 0.0273(9) 0.0267(9) 0.0158(7) 0.0140(7) 0.0216(8)
C7 0.0233(8) 0.0280(9) 0.0200(8) 0.0132(7) 0.0081(7) 0.0160(7)
C8 0.0285(9) 0.0298(9) 0.0200(8) 0.0149(7) 0.0129(7) 0.0194(8)
C9 0.0252(8) 0.0285(9) 0.0302(9) 0.0214(7) 0.0166(7) 0.0154(7)
C10 0.0298(9) 0.0184(8) 0.0309(9) 0.0147(7) 0.0102(7) 0.0133(7)
C11 0.0138(7) 0.0124(7) 0.0252(8) 0.0034(6) 0.0059(6) 0.0057(6)
C12 0.0233(8) 0.0165(7) 0.0263(9) 0.0063(6) 0.0054(7) 0.0100(7)
C13 0.0281(9) 0.0188(8) 0.0308(10) 0.0083(7) 0.0027(7) 0.0104(7)
C14 0.0252(9) 0.0202(8) 0.0457(12) 0.0084(8) 0.0035(8) 0.0139(7)
C15 0.0250(9) 0.0179(8) 0.0441(11) 0.0070(7) 0.0114(8) 0.0134(7)
C16 0.0231(8) 0.0182(8) 0.0372(10) 0.0080(7) 0.0143(7) 0.0135(7)
C17 0.0129(7) 0.0201(7) 0.0172(7) 0.0061(6) 0.0063(6) 0.0089(6)
C18 0.0158(7) 0.0245(8) 0.0176(7) 0.0079(6) 0.0076(6) 0.0125(6)
C19 0.0229(8) 0.0404(10) 0.0247(9) 0.0155(8) 0.0138(7) 0.0228(8)
C20 0.0177(8) 0.0517(12) 0.0489(12) 0.0253(10) 0.0167(8) 0.0203(9)
C21 0.0191(9) 0.0411(11) 0.0559(13) 0.0258(10) 0.0205(9) 0.0132(8)
C22 0.0161(8) 0.0235(8) 0.0362(10) 0.0102(7) 0.0108(7) 0.0063(7)
C23 0.0322(9) 0.0185(8) 0.0250(9) 0.0058(7) 0.0144(7) 0.0151(7)
C24 0.0381(10) 0.0316(9) 0.0251(9) 0.0087(7) 0.0154(8) 0.0244(8)
C25 0.0290(9) 0.0350(10) 0.0205(8) 0.0120(7) 0.0145(7) 0.0204(8)
C26 0.0191(7) 0.0238(8) 0.0143(7) 0.0064(6) 0.0068(6) 0.0122(7)

loop_
_atom_type_symbol
_atom_type_description
_atom_type_scat_dispersion_real
_atom_type_scat_dispersion_imag
_atom_type_scat_source
C C 0.0033 0.0016 'International Tables Vol C Tables 4.2.6.8 and 6.1.1.4'
H H 0.0000 0.0000 'International Tables Vol C Tables 4.2.6.8 and 6.1.1.4'
Au Au -2.0133 8.8022 'International Tables Vol C Tables 4.2.6.8 and 6.1.1.4'
Cl Cl 0.1484 0.1585 'International Tables Vol C Tables 4.2.6.8 and 6.1.1.4'
Fe Fe 0.3463 0.8444 'International Tables Vol C Tables 4.2.6.8 and 6.1.1.4'
N N 0.0061 0.0033 'International Tables Vol C Tables 4.2.6.8 and 6.1.1.4'
O O 0.0106 0.0060 'International Tables Vol C Tables 4.2.6.8 and 6.1.1.4'
P P 0.1023 0.0942 'International Tables Vol C Tables 4.2.6.8 and 6.1.1.4'

loop_
_geom_angle_atom_site_label_1
_geom_angle_atom_site_label_2
_geom_angle_atom_site_label_3
_geom_angle
_geom_angle_site_symmetry_1
_geom_angle_site_symmetry_3
_geom_angle_publ_flag
P1 Au1 Cl1 174.338(18) . . ?
C3 Fe1 C4 40.90(6) . . ?
C3 Fe1 C9 116.92(7) . . ?
C4 Fe1 C9 102.25(7) . . ?
C3 Fe1 C10 152.40(7) . . ?
C4 Fe1 C10 117.53(7) . . ?
C9 Fe1 C10 40.74(7) . . ?
C3 Fe1 C2 41.48(6) . . ?
C4 Fe1 C2 69.47(6) . . ?
C9 Fe1 C2 154.71(7) . . ?
C10 Fe1 C2 164.25(7) . . ?
C3 Fe1 C8 105.15(7) . . ?
C4 Fe1 C8 120.31(7) . . ?
C9 Fe1 C8 40.67(7) . . ?
C10 Fe1 C8 68.43(7) . . ?
C2 Fe1 C8 121.74(7) . . ?
C3 Fe1 C5 68.61(6) . . ?
C4 Fe1 C5 40.64(6) . . ?
C9 Fe1 C5 120.81(7) . . ?
C10 Fe1 C5 106.32(7) . . ?
C2 Fe1 C5 69.10(6) . . ?
C8 Fe1 C5 157.01(7) . . ?
C3 Fe1 C1 69.31(6) . . ?
C4 Fe1 C1 68.97(6) . . ?
C9 Fe1 C1 159.40(7) . . ?
C10 Fe1 C1 125.51(7) . . ?
C2 Fe1 C1 41.40(6) . . ?
C8 Fe1 C1 159.79(7) . . ?
C5 Fe1 C1 40.74(6) . . ?
C3 Fe1 C7 125.40(7) . . ?
C4 Fe1 C7 159.08(7) . . ?
C9 Fe1 C7 68.13(7) . . ?
C10 Fe1 C7 68.02(7) . . ?
C2 Fe1 C7 110.90(7) . . ?
C8 Fe1 C7 40.53(7) . . ?
C5 Fe1 C7 160.21(7) . . ?
C1 Fe1 C7 126.05(6) . . ?
C3 Fe1 C6 163.85(7) . . ?
C4 Fe1 C6 155.23(7) . . ?
C9 Fe1 C6 68.21(7) . . ?
C10 Fe1 C6 40.55(7) . . ?
C2 Fe1 C6 128.50(7) . . ?
C8 Fe1 C6 68.08(7) . . ?
C5 Fe1 C6 123.37(7) . . ?
C1 Fe1 C6 111.68(6) . . ?
C7 Fe1 C6 40.17(7) . . ?
C2 P1 C17 109.44(7) . . ?
C2 P1 C11 105.79(7) . . ?
C17 P1 C11 107.58(7) . . ?
C2 P1 Au1 108.76(5) . . ?
C17 P1 Au1 112.35(5) . . ?
C11 P1 Au1 112.67(5) . . ?
C24 O1 C25 110.04(13) . . ?
C1 N1 C23 113.56(13) . . ?
C1 N1 C26 111.97(12) . . ?
C23 N1 C26 108.49(12) . . ?
N1 C1 C5 126.94(14) . . ?
N1 C1 C2 125.54(13) . . ?
C5 C1 C2 107.47(13) . . ?
N1 C1 Fe1 129.31(11) . . ?
C5 C1 Fe1 69.32(9) . . ?
C2 C1 Fe1 68.82(8) . . ?
C3 C2 C1 106.76(13) . . ?
C3 C2 P1 119.97(11) . . ?
C1 C2 P1 133.26(11) . . ?
C3 C2 Fe1 68.43(8) . . ?
C1 C2 Fe1 69.78(8) . . ?
P1 C2 Fe1 126.57(8) . . ?
C4 C3 C2 108.90(13) . . ?
C4 C3 Fe1 70.14(9) . . ?
C2 C3 Fe1 70.09(8) . . ?
C4 C3 H3 125.5 . . ?
C2 C3 H3 125.5 . . ?
Fe1 C3 H3 125.8 . . ?
C3 C4 C5 107.91(13) . . ?
C3 C4 Fe1 68.96(9) . . ?
C5 C4 Fe1 70.11(9) . . ?
C3 C4 H4 126.0 . . ?
C5 C4 H4 126.0 . . ?
Fe1 C4 H4 126.5 . . ?
C4 C5 C1 108.95(14) . . ?
C4 C5 Fe1 69.25(9) . . ?
C1 C5 Fe1 69.94(9) . . ?
C4 C5 H5 125.5 . . ?
C1 C5 H5 125.5 . . ?
Fe1 C5 H5 126.9 . . ?
C7 C6 C10 107.95(15) . . ?
C7 C6 Fe1 69.83(9) . . ?
C10 C6 Fe1 69.05(9) . . ?
C7 C6 H6 126.0 . . ?
C10 C6 H6 126.0 . . ?
Fe1 C6 H6 126.7 . . ?
C6 C7 C8 108.30(16) . . ?
C6 C7 Fe1 70.01(10) . . ?
C8 C7 Fe1 69.27(9) . . ?
C6 C7 H7 125.8 . . ?
C8 C7 H7 125.8 . . ?
Fe1 C7 H7 126.4 . . ?
C9 C8 C7 107.78(15) . . ?
C9 C8 Fe1 69.46(10) . . ?
C7 C8 Fe1 70.20(9) . . ?
C9 C8 H8 126.1 . . ?
C7 C8 H8 126.1 . . ?
Fe1 C8 H8 125.8 . . ?
C8 C9 C10 108.02(15) . . ?
C8 C9 Fe1 69.87(9) . . ?
C10 C9 Fe1 69.71(9) . . ?
C8 C9 H9 126.0 . . ?
C10 C9 H9 126.0 . . ?
Fe1 C9 H9 126.0 . . ?
C9 C10 C6 107.95(16) . . ?
C9 C10 Fe1 69.55(9) . . ?
C6 C10 Fe1 70.40(9) . . ?
C9 C10 H10 126.0 . . ?
C6 C10 H10 126.0 . . ?
Fe1 C10 H10 125.6 . . ?
C12 C11 C16 110.92(14) . . ?
C12 C11 P1 113.60(11) . . ?
C16 C11 P1 110.80(11) . . ?
C12 C11 H11 107.0 . . ?
C16 C11 H11 107.0 . . ?
P1 C11 H11 107.0 . . ?
C11 C12 C13 111.17(14) . . ?
C11 C12 H12A 109.4 . . ?
C13 C12 H12A 109.4 . . ?
C11 C12 H12B 109.4 . . ?
C13 C12 H12B 109.4 . . ?
H12A C12 H12B 108.0 . . ?
C14 C13 C12 111.71(16) . . ?
C14 C13 H13A 109.3 . . ?
C12 C13 H13A 109.3 . . ?
C14 C13 H13B 109.3 . . ?
C12 C13 H13B 109.3 . . ?
H13A C13 H13B 107.9 . . ?
C15 C14 C13 110.61(15) . . ?
C15 C14 H14A 109.5 . . ?
C13 C14 H14A 109.5 . . ?
C15 C14 H14B 109.5 . . ?
C13 C14 H14B 109.5 . . ?
H14A C14 H14B 108.1 . . ?
C14 C15 C16 110.65(15) . . ?
C14 C15 H15A 109.5 . . ?
C16 C15 H15A 109.5 . . ?
C14 C15 H15B 109.5 . . ?
C16 C15 H15B 109.5 . . ?
H15A C15 H15B 108.1 . . ?
C15 C16 C11 110.76(15) . . ?
C15 C16 H16A 109.5 . . ?
C11 C16 H16A 109.5 . . ?
C15 C16 H16B 109.5 . . ?
C11 C16 H16B 109.5 . . ?
H16A C16 H16B 108.1 . . ?
C18 C17 C22 110.14(13) . . ?
C18 C17 P1 110.85(11) . . ?
C22 C17 P1 110.75(11) . . ?
C18 C17 H17 108.3 . . ?
C22 C17 H17 108.3 . . ?
P1 C17 H17 108.3 . . ?
C19 C18 C17 110.41(13) . . ?
C19 C18 H18A 109.6 . . ?
C17 C18 H18A 109.6 . . ?
C19 C18 H18B 109.6 . . ?
C17 C18 H18B 109.6 . . ?
H18A C18 H18B 108.1 . . ?
C20 C19 C18 111.08(15) . . ?
C20 C19 H19A 109.4 . . ?
C18 C19 H19A 109.4 . . ?
C20 C19 H19B 109.4 . . ?
C18 C19 H19B 109.4 . . ?
H19A C19 H19B 108.0 . . ?
C19 C20 C21 110.71(16) . . ?
C19 C20 H20A 109.5 . . ?
C21 C20 H20A 109.5 . . ?
C19 C20 H20B 109.5 . . ?
C21 C20 H20B 109.5 . . ?
H20A C20 H20B 108.1 . . ?
C20 C21 C22 111.98(16) . . ?
C20 C21 H21A 109.2 . . ?
C22 C21 H21A 109.2 . . ?
C20 C21 H21B 109.2 . . ?
C22 C21 H21B 109.2 . . ?
H21A C21 H21B 107.9 . . ?
C21 C22 C17 110.84(15) . . ?
C21 C22 H22A 109.5 . . ?
C17 C22 H22A 109.5 . . ?
C21 C22 H22B 109.5 . . ?
C17 C22 H22B 109.5 . . ?
H22A C22 H22B 108.1 . . ?
N1 C23 C24 109.41(14) . . ?
N1 C23 H23A 109.8 . . ?
C24 C23 H23A 109.8 . . ?
N1 C23 H23B 109.8 . . ?
C24 C23 H23B 109.8 . . ?
H23A C23 H23B 108.2 . . ?
O1 C24 C23 111.15(15) . . ?
O1 C24 H24A 109.4 . . ?
C23 C24 H24A 109.4 . . ?
O1 C24 H24B 109.4 . . ?
C23 C24 H24B 109.4 . . ?
H24A C24 H24B 108.0 . . ?
O1 C25 C26 111.33(14) . . ?
O1 C25 H25A 109.4 . . ?
C26 C25 H25A 109.4 . . ?
O1 C25 H25B 109.4 . . ?
C26 C25 H25B 109.4 . . ?
H25A C25 H25B 108.0 . . ?
N1 C26 C25 109.33(13) . . ?
N1 C26 H26A 109.8 . . ?
C25 C26 H26A 109.8 . . ?
N1 C26 H26B 109.8 . . ?
C25 C26 H26B 109.8 . . ?
H26A C26 H26B 108.3 . . ?

loop_
_geom_bond_atom_site_label_1
_geom_bond_atom_site_label_2
_geom_bond_distance
_geom_bond_site_symmetry_2
_geom_bond_publ_flag
Au1 P1 2.2362(4) . ?
Au1 Cl1 2.2898(5) . ?
Fe1 C3 2.0228(15) . ?
Fe1 C4 2.0385(16) . ?
Fe1 C9 2.0423(16) . ?
Fe1 C10 2.0445(16) . ?
Fe1 C2 2.0451(15) . ?
Fe1 C8 2.0478(16) . ?
Fe1 C5 2.0499(16) . ?
Fe1 C1 2.0580(15) . ?
Fe1 C7 2.0600(17) . ?
Fe1 C6 2.0623(16) . ?
P1 C2 1.8075(15) . ?
P1 C17 1.8273(16) . ?
P1 C11 1.8376(16) . ?
O1 C24 1.425(2) . ?
O1 C25 1.425(2) . ?
N1 C1 1.4206(19) . ?
N1 C23 1.469(2) . ?
N1 C26 1.471(2) . ?
C1 C5 1.430(2) . ?
C1 C2 1.451(2) . ?
C2 C3 1.441(2) . ?
C3 C4 1.419(2) . ?
C3 H3 0.9500 . ?
C4 C5 1.420(2) . ?
C4 H4 0.9500 . ?
C5 H5 0.9500 . ?
C6 C7 1.416(2) . ?
C6 C10 1.423(3) . ?
C6 H6 0.9500 . ?
C7 C8 1.423(2) . ?
C7 H7 0.9500 . ?
C8 C9 1.421(3) . ?
C8 H8 0.9500 . ?
C9 C10 1.422(3) . ?
C9 H9 0.9500 . ?
C10 H10 0.9500 . ?
C11 C12 1.531(2) . ?
C11 C16 1.533(2) . ?
C11 H11 1.0000 . ?
C12 C13 1.536(2) . ?
C12 H12A 0.9900 . ?
C12 H12B 0.9900 . ?
C13 C14 1.529(3) . ?
C13 H13A 0.9900 . ?
C13 H13B 0.9900 . ?
C14 C15 1.523(3) . ?
C14 H14A 0.9900 . ?
C14 H14B 0.9900 . ?
C15 C16 1.525(2) . ?
C15 H15A 0.9900 . ?
C15 H15B 0.9900 . ?
C16 H16A 0.9900 . ?
C16 H16B 0.9900 . ?
C17 C18 1.533(2) . ?
C17 C22 1.536(2) . ?
C17 H17 1.0000 . ?
C18 C19 1.526(2) . ?
C18 H18A 0.9900 . ?
C18 H18B 0.9900 . ?
C19 C20 1.514(3) . ?
C19 H19A 0.9900 . ?
C19 H19B 0.9900 . ?
C20 C21 1.524(3) . ?
C20 H20A 0.9900 . ?
C20 H20B 0.9900 . ?
C21 C22 1.528(3) . ?
C21 H21A 0.9900 . ?
C21 H21B 0.9900 . ?
C22 H22A 0.9900 . ?
C22 H22B 0.9900 . ?
C23 C24 1.512(2) . ?
C23 H23A 0.9900 . ?
C23 H23B 0.9900 . ?
C24 H24A 0.9900 . ?
C24 H24B 0.9900 . ?
C25 C26 1.518(2) . ?
C25 H25A 0.9900 . ?
C25 H25B 0.9900 . ?
C26 H26A 0.9900 . ?
C26 H26B 0.9900 . ?
